data_4086196
loop_
_publ_author_name
'Ghaffari, Behnaz'
'Vanchura, Britt A.'
'Chotana, Ghayoor A.'
'Staples, Richard J.'
'Holmes, Daniel'
'Maleczka, Robert E.'
'Smith, Milton R.'

_publ_section_title
;
 Reversible Borylene Formation from Ring Opening of Pinacolborane and
 Other Intermediates Generated from Five-Coordinate Tris-Boryl Complexes:
 Implications for Catalytic C--H Borylation
;
_journal_issue 19
_journal_name_full Organometallics
_journal_page_first 4732
_journal_paper_doi 10.1021/acs.organomet.5b00525
_journal_volume 34
_journal_year 2015
_chemical_formula_moiety 'C28 H70 Ir2 P4'
_chemical_formula_sum 'C28 H70 Ir2 P4'
_chemical_formula_weight 915.12
_chemical_name_systematic
;
 ?
;
_space_group_crystal_system monoclinic
_space_group_IT_number 14
_space_group_name_Hall '-P 2ybc'
_space_group_name_H-M_alt 'P 1 21/c 1'
_symmetry_space_group_name_Hall '-P 2ybc'
_symmetry_space_group_name_H-M 'P 1 21/c 1'
_atom_sites_solution_hydrogens mixed
_atom_sites_solution_primary direct
_audit_creation_date 2015-05-18
_audit_creation_method
;
Olex2 1.2
(compiled 2015.01.26 svn.r3151 for OlexSys, GUI svn.r4998)
;
_cell_angle_alpha 90
_cell_angle_beta 108.7800(10)
_cell_angle_gamma 90
_cell_formula_units_Z 2
_cell_length_a 10.2844(8)
_cell_length_b 14.0396(10)
_cell_length_c 12.9636(10)
_cell_measurement_reflns_used 7931
_cell_measurement_temperature 173(2)
_cell_measurement_theta_max 25.360
_cell_measurement_theta_min 2.204
_cell_volume 1772.1(2)
_computing_cell_refinement 'SAINT v8.34A (Bruker, 2013)'
_computing_data_reduction 'SAINT v8.34A (Bruker, 2013)'
_computing_molecular_graphics 'Olex2 (Dolomanov et al., 2009)'
_computing_publication_material 'Olex2 (Dolomanov et al., 2009)'
_computing_structure_refinement 'ShelXL (Sheldrick, 2008)'
_computing_structure_solution 'ShelXS (Sheldrick, 2008)'
_diffrn_ambient_temperature 173.15
_diffrn_measured_fraction_theta_full 1.000
_diffrn_measured_fraction_theta_max 1.000
_diffrn_measurement_device_type 'Bruker APEX-II CCD'
_diffrn_measurement_method '\f and \w scans'
_diffrn_radiation_type MoK\a
_diffrn_radiation_wavelength 0.71073
_diffrn_reflns_av_R_equivalents 0.0386
_diffrn_reflns_av_unetI/netI 0.0327
_diffrn_reflns_laue_measured_fraction_full 1.000
_diffrn_reflns_laue_measured_fraction_max 1.000
_diffrn_reflns_limit_h_max 12
_diffrn_reflns_limit_h_min -12
_diffrn_reflns_limit_k_max 16
_diffrn_reflns_limit_k_min -16
_diffrn_reflns_limit_l_max 15
_diffrn_reflns_limit_l_min -15
_diffrn_reflns_number 14563
_diffrn_reflns_point_group_measured_fraction_full 1.000
_diffrn_reflns_point_group_measured_fraction_max 1.000
_diffrn_reflns_theta_full 25.242
_diffrn_reflns_theta_max 25.364
_diffrn_reflns_theta_min 2.092
_diffrn_standards_number 0
_exptl_absorpt_coefficient_mu 7.698
_exptl_absorpt_correction_T_max 0.7452
_exptl_absorpt_correction_T_min 0.6372
_exptl_absorpt_correction_type multi-scan
_exptl_absorpt_process_details
;
SADABS-2014/5 (Bruker,2014) was used for absorption correction.
wR2(int) was 0.0785 before and 0.0465 after correction.
The Ratio of minimum to maximum transmission is 0.8551.
The \l/2 correction factor is 0.00150.
;
_exptl_crystal_colour colourless
_exptl_crystal_colour_primary colourless
_exptl_crystal_density_diffrn 1.715
_exptl_crystal_description plate
_exptl_crystal_F_000 904
_exptl_crystal_size_max 0.138
_exptl_crystal_size_mid 0.084
_exptl_crystal_size_min 0.043
_refine_diff_density_max 2.447
_refine_diff_density_min -0.806
_refine_diff_density_rms 0.167
_refine_ls_extinction_method none
_refine_ls_goodness_of_fit_ref 1.054
_refine_ls_hydrogen_treatment constr
_refine_ls_matrix_type full
_refine_ls_number_parameters 162
_refine_ls_number_reflns 3249
_refine_ls_number_restraints 0
_refine_ls_restrained_S_all 1.054
_refine_ls_R_factor_all 0.0414
_refine_ls_R_factor_gt 0.0315
_refine_ls_shift/su_max 0.001
_refine_ls_shift/su_mean 0.000
_refine_ls_structure_factor_coef Fsqd
_refine_ls_weighting_details 'w=1/[\s^2^(Fo^2^)+(0.0450P)^2^+2.9670P] where P=(Fo^2^+2Fc^2^)/3'
_refine_ls_weighting_scheme calc
_refine_ls_wR_factor_gt 0.0762
_refine_ls_wR_factor_ref 0.0815
_reflns_Friedel_coverage 0.000
_reflns_number_gt 2725
_reflns_number_total 3249
_reflns_threshold_expression 'I > 2\s(I)'
_cod_data_source_file om5b00525_si_004.cif
_cod_data_source_block mrs515b
_cod_depositor_comments 'Adding full bibliography for 4086196.cif.'
_cod_database_code 4086196
_shelxl_version_number 2014-3
_shelx_space_group_comment
;
The symmetry employed for this shelxl refinement is uniquely defined
by the following loop, which should always be used as a source of
symmetry information in preference to the above space-group names.
They are only intended as comments.
;
_shelx_estimated_absorpt_t_max 0.733
_shelx_estimated_absorpt_t_min 0.416
_olex2_refinement_description
;
1. Fixed Uiso
 At 1.2 times of:
  All C(H) groups, All C(H,H) groups, All Ir(H,H,H) groups
 At 1.5 times of:
  All C(H,H,H) groups
2.a Riding coordinates:
 Ir1(H,HA,HB)
2.b Ternary CH refined with riding coordinates:
 C3(H3), C6(H6), C9(H9), C12(H12)
2.c Secondary CH2 refined with riding coordinates:
 C1(H1A,H1B), C2(H2A,H2B)
2.d Idealised Me refined as rotating group:
 C4(H4A,H4B,H4C), C5(H5A,H5B,H5C), C7(H7A,H7B,H7C), C8(H8A,H8B,H8C), C10(H10A,
 H10B,H10C), C11(H11A,H11B,H11C), C13(H13A,H13B,H13C), C14(H14A,H14B,H14C)
;
_olex2_submission_special_instructions 'No special instructions were received'

loop_
_space_group_symop_operation_xyz
'x, y, z'
'-x, y+1/2, -z+1/2'
'-x, -y, -z'
'x, -y-1/2, z-1/2'

loop_
_atom_site_label
_atom_site_type_symbol
_atom_site_fract_x
_atom_site_fract_y
_atom_site_fract_z
_atom_site_U_iso_or_equiv
_atom_site_adp_type
_atom_site_occupancy
_atom_site_site_symmetry_order
_atom_site_calc_flag
_atom_site_refinement_flags_posn
Ir1 Ir 0.56381(2) 0.98232(2) 0.10896(2) 0.02584(10) Uani 1 1 d .
H H 0.6867 1.0445 0.0858 0.031 Uiso 1 1 d R
HA H 0.5746 1.0362 0.2226 0.031 Uiso 1 1 d R
HB H 0.4390 1.0640 0.0253 0.031 Uiso 1 1 d R
P1 P 0.71864(16) 0.88950(11) 0.22446(12) 0.0269(3) Uani 1 1 d .
P2 P 0.39842(16) 0.89032(11) 0.14746(12) 0.0284(4) Uani 1 1 d .
C1 C 0.6336(6) 0.7884(4) 0.2671(5) 0.0340(15) Uani 1 1 d .
H1A H 0.6311 0.7334 0.2186 0.041 Uiso 1 1 calc R
H1B H 0.6882 0.7695 0.3422 0.041 Uiso 1 1 calc R
C2 C 0.4871(7) 0.8123(5) 0.2637(5) 0.0349(15) Uani 1 1 d .
H2A H 0.4902 0.8444 0.3325 0.042 Uiso 1 1 calc R
H2B H 0.4343 0.7525 0.2583 0.042 Uiso 1 1 calc R
C3 C 0.2684(7) 0.9504(5) 0.1972(5) 0.0371(15) Uani 1 1 d .
H3 H 0.2161 0.9000 0.2217 0.044 Uiso 1 1 calc R
C4 C 0.1682(9) 1.0065(6) 0.1080(8) 0.060(2) Uani 1 1 d .
H4A H 0.2183 1.0517 0.0772 0.090 Uiso 1 1 calc GR
H4B H 0.1057 1.0413 0.1376 0.090 Uiso 1 1 calc GR
H4C H 0.1152 0.9630 0.0507 0.090 Uiso 1 1 calc GR
C5 C 0.3358(8) 1.0157(5) 0.2943(7) 0.0490(19) Uani 1 1 d .
H5A H 0.3957 0.9780 0.3546 0.074 Uiso 1 1 calc GR
H5B H 0.2645 1.0466 0.3177 0.074 Uiso 1 1 calc GR
H5C H 0.3904 1.0644 0.2728 0.074 Uiso 1 1 calc GR
C6 C 0.2902(7) 0.8064(5) 0.0444(5) 0.0364(15) Uani 1 1 d .
H6 H 0.2405 0.8452 -0.0212 0.044 Uiso 1 1 calc R
C7 C 0.1817(8) 0.7537(6) 0.0783(6) 0.053(2) Uani 1 1 d .
H7A H 0.2258 0.7181 0.1455 0.080 Uiso 1 1 calc GR
H7B H 0.1327 0.7093 0.0204 0.080 Uiso 1 1 calc GR
H7C H 0.1165 0.7995 0.0907 0.080 Uiso 1 1 calc GR
C8 C 0.3795(8) 0.7359(5) 0.0085(6) 0.0505(19) Uani 1 1 d .
H8A H 0.4441 0.7707 -0.0190 0.076 Uiso 1 1 calc GR
H8B H 0.3212 0.6951 -0.0493 0.076 Uiso 1 1 calc GR
H8C H 0.4306 0.6965 0.0707 0.076 Uiso 1 1 calc GR
C9 C 0.8267(7) 0.9424(5) 0.3534(5) 0.0356(15) Uani 1 1 d .
H9 H 0.8891 0.8913 0.3957 0.043 Uiso 1 1 calc R
C10 C 0.9168(8) 1.0212(5) 0.3307(6) 0.0461(18) Uani 1 1 d .
H10A H 0.9822 0.9933 0.2986 0.069 Uiso 1 1 calc GR
H10B H 0.9671 1.0532 0.3991 0.069 Uiso 1 1 calc GR
H10C H 0.8587 1.0676 0.2799 0.069 Uiso 1 1 calc GR
C11 C 0.7421(8) 0.9792(5) 0.4237(5) 0.0438(18) Uani 1 1 d .
H11A H 0.6823 1.0312 0.3855 0.066 Uiso 1 1 calc GR
H11B H 0.8042 1.0026 0.4934 0.066 Uiso 1 1 calc GR
H11C H 0.6858 0.9273 0.4370 0.066 Uiso 1 1 calc GR
C12 C 0.8494(6) 0.8298(5) 0.1745(5) 0.0344(15) Uani 1 1 d .
H12 H 0.9038 0.8815 0.1547 0.041 Uiso 1 1 calc R
C13 C 0.9510(8) 0.7684(5) 0.2598(6) 0.0510(19) Uani 1 1 d .
H13A H 1.0060 0.8088 0.3196 0.076 Uiso 1 1 calc GR
H13B H 1.0116 0.7355 0.2266 0.076 Uiso 1 1 calc GR
H13C H 0.9008 0.7213 0.2881 0.076 Uiso 1 1 calc GR
C14 C 0.7833(7) 0.7727(5) 0.0719(5) 0.0434(17) Uani 1 1 d .
H14A H 0.7373 0.7168 0.0895 0.065 Uiso 1 1 calc GR
H14B H 0.8540 0.7519 0.0411 0.065 Uiso 1 1 calc GR
H14C H 0.7158 0.8124 0.0187 0.065 Uiso 1 1 calc GR

loop_
_atom_site_aniso_label
_atom_site_aniso_U_11
_atom_site_aniso_U_22
_atom_site_aniso_U_33
_atom_site_aniso_U_23
_atom_site_aniso_U_13
_atom_site_aniso_U_12
Ir1 0.02892(15) 0.02807(16) 0.01969(14) 0.00595(9) 0.00667(10) -0.00143(10)
P1 0.0318(9) 0.0284(9) 0.0197(8) 0.0031(6) 0.0071(6) 0.0025(7)
P2 0.0329(9) 0.0295(9) 0.0248(8) 0.0042(6) 0.0119(7) -0.0019(7)
C1 0.044(4) 0.028(4) 0.030(3) 0.012(3) 0.012(3) 0.006(3)
C2 0.045(4) 0.033(4) 0.031(4) 0.009(3) 0.017(3) 0.000(3)
C3 0.037(4) 0.039(4) 0.040(4) 0.004(3) 0.020(3) 0.002(3)
C4 0.047(5) 0.070(6) 0.070(6) 0.008(4) 0.028(5) 0.018(4)
C5 0.052(5) 0.048(5) 0.055(5) -0.013(4) 0.028(4) 0.003(3)
C6 0.038(4) 0.043(4) 0.028(3) -0.001(3) 0.009(3) -0.013(3)
C7 0.053(5) 0.056(5) 0.059(5) -0.009(4) 0.029(4) -0.022(4)
C8 0.065(5) 0.047(5) 0.048(5) -0.015(3) 0.030(4) -0.018(4)
C9 0.040(4) 0.040(4) 0.020(3) -0.002(3) 0.001(3) 0.004(3)
C10 0.042(4) 0.050(5) 0.040(4) -0.011(3) 0.005(3) -0.003(3)
C11 0.054(5) 0.051(4) 0.022(3) -0.002(3) 0.005(3) 0.013(3)
C12 0.037(4) 0.041(4) 0.028(3) 0.001(3) 0.014(3) 0.006(3)
C13 0.050(4) 0.054(5) 0.053(5) 0.006(4) 0.022(4) 0.023(4)
C14 0.046(4) 0.047(4) 0.040(4) -0.003(3) 0.018(3) 0.008(3)

loop_
_atom_type_symbol
_atom_type_description
_atom_type_scat_dispersion_real
_atom_type_scat_dispersion_imag
_atom_type_scat_source
C C 0.0033 0.0016 'International Tables Vol C Tables 4.2.6.8 and 6.1.1.4'
H H 0.0000 0.0000 'International Tables Vol C Tables 4.2.6.8 and 6.1.1.4'
Ir Ir -1.4442 7.9887 'International Tables Vol C Tables 4.2.6.8 and 6.1.1.4'
P P 0.1023 0.0942 'International Tables Vol C Tables 4.2.6.8 and 6.1.1.4'

loop_
_geom_angle_atom_site_label_1
_geom_angle_atom_site_label_2
_geom_angle_atom_site_label_3
_geom_angle
_geom_angle_site_symmetry_1
_geom_angle_site_symmetry_3
Ir1 Ir1 H 81.8 3_675 .
Ir1 Ir1 HA 135.8 3_675 .
Ir1 Ir1 HB 41.8 3_675 .
H Ir1 HA 94.9 . .
H Ir1 HB 89.6 . .
HA Ir1 HB 94.4 . .
P1 Ir1 Ir1 143.07(4) . 3_675
P1 Ir1 H 90.5 . .
P1 Ir1 HA 80.6 . .
P1 Ir1 HB 175.1 . .
P1 Ir1 P2 86.81(6) . .
P2 Ir1 Ir1 100.46(4) . 3_675
P2 Ir1 H 177.3 . .
P2 Ir1 HA 84.5 . .
P2 Ir1 HB 93.1 . .
C1 P1 Ir1 110.3(2) . .
C1 P1 C12 102.8(3) . .
C9 P1 Ir1 117.9(2) . .
C9 P1 C1 104.2(3) . .
C9 P1 C12 101.8(3) . .
C12 P1 Ir1 118.0(2) . .
C2 P2 Ir1 107.6(2) . .
C2 P2 C3 101.9(3) . .
C2 P2 C6 103.6(3) . .
C3 P2 Ir1 118.8(2) . .
C6 P2 Ir1 120.7(2) . .
C6 P2 C3 101.9(3) . .
P1 C1 H1A 109.1 . .
P1 C1 H1B 109.1 . .
H1A C1 H1B 107.9 . .
C2 C1 P1 112.3(4) . .
C2 C1 H1A 109.1 . .
C2 C1 H1B 109.1 . .
P2 C2 H2A 109.2 . .
P2 C2 H2B 109.2 . .
C1 C2 P2 112.1(4) . .
C1 C2 H2A 109.2 . .
C1 C2 H2B 109.2 . .
H2A C2 H2B 107.9 . .
P2 C3 H3 108.1 . .
C4 C3 P2 111.2(5) . .
C4 C3 H3 108.1 . .
C4 C3 C5 109.6(6) . .
C5 C3 P2 111.7(5) . .
C5 C3 H3 108.1 . .
C3 C4 H4A 109.5 . .
C3 C4 H4B 109.5 . .
C3 C4 H4C 109.5 . .
H4A C4 H4B 109.5 . .
H4A C4 H4C 109.5 . .
H4B C4 H4C 109.5 . .
C3 C5 H5A 109.5 . .
C3 C5 H5B 109.5 . .
C3 C5 H5C 109.5 . .
H5A C5 H5B 109.5 . .
H5A C5 H5C 109.5 . .
H5B C5 H5C 109.5 . .
P2 C6 H6 106.8 . .
C7 C6 P2 115.3(5) . .
C7 C6 H6 106.8 . .
C7 C6 C8 110.1(6) . .
C8 C6 P2 110.6(5) . .
C8 C6 H6 106.8 . .
C6 C7 H7A 109.5 . .
C6 C7 H7B 109.5 . .
C6 C7 H7C 109.5 . .
H7A C7 H7B 109.5 . .
H7A C7 H7C 109.5 . .
H7B C7 H7C 109.5 . .
C6 C8 H8A 109.5 . .
C6 C8 H8B 109.5 . .
C6 C8 H8C 109.5 . .
H8A C8 H8B 109.5 . .
H8A C8 H8C 109.5 . .
H8B C8 H8C 109.5 . .
P1 C9 H9 107.6 . .
C10 C9 P1 110.1(4) . .
C10 C9 H9 107.6 . .
C10 C9 C11 111.3(6) . .
C11 C9 P1 112.5(5) . .
C11 C9 H9 107.6 . .
C9 C10 H10A 109.5 . .
C9 C10 H10B 109.5 . .
C9 C10 H10C 109.5 . .
H10A C10 H10B 109.5 . .
H10A C10 H10C 109.5 . .
H10B C10 H10C 109.5 . .
C9 C11 H11A 109.5 . .
C9 C11 H11B 109.5 . .
C9 C11 H11C 109.5 . .
H11A C11 H11B 109.5 . .
H11A C11 H11C 109.5 . .
H11B C11 H11C 109.5 . .
P1 C12 H12 106.7 . .
C13 C12 P1 113.9(4) . .
C13 C12 H12 106.7 . .
C14 C12 P1 111.9(4) . .
C14 C12 H12 106.7 . .
C14 C12 C13 110.3(6) . .
C12 C13 H13A 109.5 . .
C12 C13 H13B 109.5 . .
C12 C13 H13C 109.5 . .
H13A C13 H13B 109.5 . .
H13A C13 H13C 109.5 . .
H13B C13 H13C 109.5 . .
C12 C14 H14A 109.5 . .
C12 C14 H14B 109.5 . .
C12 C14 H14C 109.5 . .
H14A C14 H14B 109.5 . .
H14A C14 H14C 109.5 . .
H14B C14 H14C 109.5 . .

loop_
_geom_bond_atom_site_label_1
_geom_bond_atom_site_label_2
_geom_bond_distance
_geom_bond_site_symmetry_2
Ir1 Ir1 2.7500(5) 3_675
Ir1 H 1.6412 .
Ir1 HA 1.6282 .
Ir1 HB 1.8005 .
Ir1 P1 2.2227(15) .
Ir1 P2 2.3146(16) .
P1 C1 1.843(6) .
P1 C9 1.840(6) .
P1 C12 1.868(6) .
P2 C2 1.849(6) .
P2 C3 1.863(7) .
P2 C6 1.859(6) .
C1 H1A 0.9900 .
C1 H1B 0.9900 .
C1 C2 1.530(9) .
C2 H2A 0.9900 .
C2 H2B 0.9900 .
C3 H3 1.0000 .
C3 C4 1.501(10) .
C3 C5 1.531(10) .
C4 H4A 0.9800 .
C4 H4B 0.9800 .
C4 H4C 0.9800 .
C5 H5A 0.9800 .
C5 H5B 0.9800 .
C5 H5C 0.9800 .
C6 H6 1.0000 .
C6 C7 1.518(9) .
C6 C8 1.521(10) .
C7 H7A 0.9800 .
C7 H7B 0.9800 .
C7 H7C 0.9800 .
C8 H8A 0.9800 .
C8 H8B 0.9800 .
C8 H8C 0.9800 .
C9 H9 1.0000 .
C9 C10 1.531(10) .
C9 C11 1.539(9) .
C10 H10A 0.9800 .
C10 H10B 0.9800 .
C10 H10C 0.9800 .
C11 H11A 0.9800 .
C11 H11B 0.9800 .
C11 H11C 0.9800 .
C12 H12 1.0000 .
C12 C13 1.520(9) .
C12 C14 1.514(9) .
C13 H13A 0.9800 .
C13 H13B 0.9800 .
C13 H13C 0.9800 .
C14 H14A 0.9800 .
C14 H14B 0.9800 .
C14 H14C 0.9800 .

loop_
_geom_torsion_atom_site_label_1
_geom_torsion_atom_site_label_2
_geom_torsion_atom_site_label_3
_geom_torsion_atom_site_label_4
_geom_torsion
Ir1 P1 C1 C2 -28.1(5)
Ir1 P1 C9 C10 -63.8(5)
Ir1 P1 C9 C11 61.0(5)
Ir1 P1 C12 C13 179.7(4)
Ir1 P1 C12 C14 -54.3(5)
Ir1 P2 C2 C1 -29.3(5)
Ir1 P2 C3 C4 71.2(6)
Ir1 P2 C3 C5 -51.7(6)
Ir1 P2 C6 C7 -177.4(4)
Ir1 P2 C6 C8 56.9(5)
P1 C1 C2 P2 36.8(6)
C1 P1 C9 C10 173.6(5)
C1 P1 C9 C11 -61.6(5)
C1 P1 C12 C13 -58.7(6)
C1 P1 C12 C14 67.3(5)
C2 P2 C3 C4 -170.9(6)
C2 P2 C3 C5 66.3(6)
C2 P2 C6 C7 62.2(6)
C2 P2 C6 C8 -63.4(5)
C3 P2 C2 C1 -155.0(5)
C3 P2 C6 C7 -43.3(6)
C3 P2 C6 C8 -168.9(5)
C6 P2 C2 C1 99.5(5)
C6 P2 C3 C4 -64.0(6)
C6 P2 C3 C5 173.1(5)
C9 P1 C1 C2 99.4(5)
C9 P1 C12 C13 49.0(6)
C9 P1 C12 C14 175.0(5)
C12 P1 C1 C2 -154.8(4)
C12 P1 C9 C10 67.0(5)
C12 P1 C9 C11 -168.3(5)
